data_1504828
loop_
_publ_author_name
'Li, Xiaochuan'
'Ma, Yuzhen'
'Wang, Bingcai'
'Li, Gongan'

_publ_section_title
;
 &quot;Lock and key control&quot; of photochromic reactivity by
 controlling the oxidation/reduction state.
;
_journal_issue 16
_journal_name_full 'Organic letters'
_journal_page_first 3639
_journal_page_last 3642
_journal_paper_doi 10.1021/ol8013655
_journal_volume 10
_journal_year 2008
_chemical_formula_sum 'C18 H14 S3'
_chemical_formula_weight 326.47
_chemical_name_systematic
;

 ?

;
_space_group_IT_number 14
_symmetry_cell_setting monoclinic
_symmetry_space_group_name_Hall '-P 2ybc'
_symmetry_space_group_name_H-M 'P 1 21/c 1'
_atom_sites_solution_hydrogens geom
_atom_sites_solution_primary direct
_atom_sites_solution_secondary difmap
_audit_creation_method SHELXL-97
_cell_angle_alpha 90.00
_cell_angle_beta 103.8370(10)
_cell_angle_gamma 90.00
_cell_formula_units_Z 4
_cell_length_a 10.4475(10)
_cell_length_b 8.2843(8)
_cell_length_c 19.3730(19)
_cell_measurement_reflns_used 4860
_cell_measurement_temperature 291(2)
_cell_measurement_theta_max 27.76
_cell_measurement_theta_min 2.46
_cell_volume 1628.1(3)
_computing_cell_refinement 'Bruker SMART'
_computing_data_collection 'Bruker SMART'
_computing_data_reduction 'Bruker SAINT'
_computing_molecular_graphics 'Bruker SHELXTL'
_computing_publication_material 'Bruker SHELXTL'
_computing_structure_refinement 'SHELXL-97 (Sheldrick, 1997)'
_computing_structure_solution 'SHELXS-97 (Sheldrick, 1990)'
_diffrn_ambient_temperature 291(2)
_diffrn_measured_fraction_theta_full 0.979
_diffrn_measured_fraction_theta_max 0.979
_diffrn_measurement_device_type 'CCD area detector'
_diffrn_measurement_method 'phi and omega scans'
_diffrn_radiation_monochromator graphite
_diffrn_radiation_source 'fine-focus sealed tube'
_diffrn_radiation_type MoK\a
_diffrn_radiation_wavelength 0.71073
_diffrn_reflns_av_R_equivalents 0.0140
_diffrn_reflns_av_sigmaI/netI 0.0131
_diffrn_reflns_limit_h_max 12
_diffrn_reflns_limit_h_min -12
_diffrn_reflns_limit_k_max 10
_diffrn_reflns_limit_k_min -10
_diffrn_reflns_limit_l_max 23
_diffrn_reflns_limit_l_min -23
_diffrn_reflns_number 10481
_diffrn_reflns_theta_full 25.50
_diffrn_reflns_theta_max 25.50
_diffrn_reflns_theta_min 2.58
_diffrn_standards_number 0
_exptl_absorpt_coefficient_mu 0.445
_exptl_absorpt_correction_T_max 0.8806
_exptl_absorpt_correction_T_min 0.8438
_exptl_absorpt_correction_type multi-scan
_exptl_absorpt_process_details sadabs
_exptl_crystal_colour colourless
_exptl_crystal_density_diffrn 1.332
_exptl_crystal_density_method 'not measured'
_exptl_crystal_description block
_exptl_crystal_F_000 680
_exptl_crystal_size_max 0.40
_exptl_crystal_size_mid 0.31
_exptl_crystal_size_min 0.29
_refine_diff_density_max 0.195
_refine_diff_density_min -0.257
_refine_diff_density_rms 0.034
_refine_ls_extinction_method none
_refine_ls_goodness_of_fit_ref 1.056
_refine_ls_hydrogen_treatment constr
_refine_ls_matrix_type full
_refine_ls_number_parameters 192
_refine_ls_number_reflns 2965
_refine_ls_number_restraints 167
_refine_ls_restrained_S_all 1.028
_refine_ls_R_factor_all 0.0393
_refine_ls_R_factor_gt 0.0332
_refine_ls_shift/su_max 0.001
_refine_ls_shift/su_mean 0.000
_refine_ls_structure_factor_coef Fsqd
_refine_ls_weighting_details 'calc w=1/[\s^2^(Fo^2^)+(0.0436P)^2^+0.6122P] where P=(Fo^2^+2Fc^2^)/3'
_refine_ls_weighting_scheme calc
_refine_ls_wR_factor_gt 0.0899
_refine_ls_wR_factor_ref 0.0950
_reflns_number_gt 2581
_reflns_number_total 2965
_reflns_threshold_expression >2sigma(I)
_cod_data_source_file ol8013655-file002.cif
_cod_data_source_block a
_cod_depositor_comments
;
The following automatic conversions were performed:

'_symmetry_cell_setting' value 'Monoclinic' changed to 'monoclinic'
according to /home/saulius/struct/CIF-dictionaries/cif_core.dic
dictionary named 'cif_core.dic' version 2.4.1 from 2010-06-29.

Automatic conversion script
Id: cif_fix_values 1715 2011-07-08 13:25:40Z adriana 
;
_cod_original_sg_symbol_H-M P2(1)/c
_cod_database_code 1504828

loop_
_symmetry_equiv_pos_as_xyz
'x, y, z'
'-x, y+1/2, -z+1/2'
'-x, -y, -z'
'x, -y-1/2, z-1/2'

loop_
_atom_site_label
_atom_site_type_symbol
_atom_site_fract_x
_atom_site_fract_y
_atom_site_fract_z
_atom_site_U_iso_or_equiv
_atom_site_adp_type
_atom_site_occupancy
_atom_site_symmetry_multiplicity
_atom_site_calc_flag
_atom_site_refinement_flags
S1 S 0.65109(6) 0.30045(10) 0.17995(4) 0.0803(2) Uani 1 1 d U
S2 S 1.05179(5) 0.16871(6) 0.07419(3) 0.05356(16) Uani 1 1 d U
S3 S 0.66478(5) 0.05939(7) 0.00361(3) 0.06059(17) Uani 1 1 d U
C1 C 0.5273(3) 0.4405(4) 0.15303(19) 0.1006(11) Uani 1 1 d U
H1 H 0.4522 0.4457 0.1707 0.121 Uiso 1 1 calc R
C2 C 0.5518(2) 0.5408(4) 0.10382(19) 0.0917(9) Uani 1 1 d U
H2 H 0.4944 0.6232 0.0836 0.110 Uiso 1 1 calc R
C3 C 0.6733(2) 0.5110(3) 0.08485(13) 0.0651(6) Uani 1 1 d U
C4 C 0.73861(18) 0.3835(2) 0.12267(10) 0.0486(4) Uani 1 1 d U
C5 C 0.7231(3) 0.6059(3) 0.03516(16) 0.0850(8) Uani 1 1 d U
H5A H 0.7740 0.6941 0.0596 0.128 Uiso 1 1 calc R
H5B H 0.6507 0.6473 -0.0008 0.128 Uiso 1 1 calc R
H5C H 0.7778 0.5398 0.0133 0.128 Uiso 1 1 calc R
C6 C 0.86753(17) 0.31574(19) 0.11909(9) 0.0410(4) Uani 1 1 d U
C7 C 0.98524(17) 0.3286(2) 0.17602(9) 0.0431(4) Uani 1 1 d U
C8 C 1.0030(2) 0.4060(2) 0.24199(10) 0.0567(5) Uani 1 1 d U
H8 H 0.9326 0.4581 0.2542 0.068 Uiso 1 1 calc R
C9 C 1.1248(2) 0.4045(3) 0.28847(12) 0.0688(6) Uani 1 1 d U
H9 H 1.1365 0.4560 0.3322 0.083 Uiso 1 1 calc R
C10 C 1.2313(2) 0.3267(3) 0.27110(13) 0.0706(6) Uani 1 1 d U
H10 H 1.3126 0.3257 0.3037 0.085 Uiso 1 1 calc R
C11 C 1.2180(2) 0.2513(3) 0.20647(12) 0.0605(5) Uani 1 1 d U
H11 H 1.2894 0.2006 0.1948 0.073 Uiso 1 1 calc R
C12 C 1.09424(18) 0.2532(2) 0.15884(10) 0.0466(4) Uani 1 1 d U
C13 C 0.88884(17) 0.2343(2) 0.06173(9) 0.0417(4) Uani 1 1 d U
C14 C 0.79232(17) 0.1856(2) -0.00358(9) 0.0429(4) Uani 1 1 d U
C15 C 0.79114(19) 0.2152(2) -0.07336(10) 0.0503(4) Uani 1 1 d U
C16 C 0.6855(2) 0.1329(3) -0.11968(10) 0.0598(5) Uani 1 1 d U
H16 H 0.6696 0.1394 -0.1689 0.072 Uiso 1 1 calc R
C17 C 0.6104(2) 0.0448(3) -0.08653(11) 0.0636(5) Uani 1 1 d U
H17 H 0.5382 -0.0164 -0.1097 0.076 Uiso 1 1 calc R
C18 C 0.8880(3) 0.3210(3) -0.09788(13) 0.0793(7) Uani 1 1 d U
H18A H 0.9252 0.3970 -0.0612 0.119 Uiso 1 1 calc R
H18B H 0.8438 0.3781 -0.1400 0.119 Uiso 1 1 calc R
H18C H 0.9569 0.2556 -0.1082 0.119 Uiso 1 1 calc R

loop_
_atom_site_aniso_label
_atom_site_aniso_U_11
_atom_site_aniso_U_22
_atom_site_aniso_U_33
_atom_site_aniso_U_23
_atom_site_aniso_U_13
_atom_site_aniso_U_12
S1 0.0740(4) 0.1083(5) 0.0693(4) -0.0169(3) 0.0382(3) -0.0103(3)
S2 0.0503(3) 0.0575(3) 0.0556(3) -0.0076(2) 0.0180(2) 0.0090(2)
S3 0.0665(3) 0.0640(3) 0.0528(3) -0.0016(2) 0.0173(2) -0.0174(2)
C1 0.0529(14) 0.131(3) 0.125(3) -0.058(2) 0.0342(15) -0.0034(15)
C2 0.0489(13) 0.0859(18) 0.134(3) -0.0380(17) 0.0097(14) 0.0135(12)
C3 0.0477(11) 0.0585(12) 0.0817(15) -0.0210(11) 0.0008(10) 0.0075(9)
C4 0.0479(10) 0.0510(10) 0.0474(10) -0.0141(8) 0.0124(8) 0.0006(8)
C5 0.0723(15) 0.0528(12) 0.117(2) 0.0138(14) -0.0039(14) 0.0109(11)
C6 0.0471(9) 0.0372(8) 0.0400(9) -0.0001(7) 0.0130(7) 0.0029(7)
C7 0.0495(9) 0.0375(9) 0.0429(9) 0.0018(7) 0.0120(7) -0.0003(7)
C8 0.0621(11) 0.0563(12) 0.0507(11) -0.0094(9) 0.0116(9) -0.0001(9)
C9 0.0758(14) 0.0704(14) 0.0536(12) -0.0128(11) 0.0025(11) -0.0062(12)
C10 0.0601(13) 0.0698(14) 0.0699(14) -0.0021(11) -0.0079(11) -0.0039(11)
C11 0.0479(11) 0.0562(11) 0.0733(14) 0.0000(10) 0.0065(9) 0.0033(9)
C12 0.0488(10) 0.0394(9) 0.0519(10) 0.0021(8) 0.0125(8) 0.0008(7)
C13 0.0476(9) 0.0389(9) 0.0411(9) 0.0019(7) 0.0155(7) 0.0032(7)
C14 0.0497(9) 0.0389(9) 0.0423(9) -0.0014(7) 0.0153(7) 0.0044(7)
C15 0.0612(11) 0.0488(10) 0.0436(10) 0.0009(8) 0.0174(8) 0.0060(8)
C16 0.0713(13) 0.0673(13) 0.0389(10) -0.0064(9) 0.0091(9) 0.0092(10)
C17 0.0639(12) 0.0670(13) 0.0560(12) -0.0138(10) 0.0066(10) -0.0070(10)
C18 0.0967(18) 0.0895(18) 0.0594(14) 0.0098(12) 0.0339(13) -0.0170(14)

loop_
_atom_type_symbol
_atom_type_description
_atom_type_scat_dispersion_real
_atom_type_scat_dispersion_imag
_atom_type_scat_source
C C 0.0033 0.0016 'International Tables Vol C Tables 4.2.6.8 and 6.1.1.4'
H H 0.0000 0.0000 'International Tables Vol C Tables 4.2.6.8 and 6.1.1.4'
S S 0.1246 0.1234 'International Tables Vol C Tables 4.2.6.8 and 6.1.1.4'

loop_
_geom_angle_atom_site_label_1
_geom_angle_atom_site_label_2
_geom_angle_atom_site_label_3
_geom_angle
C1 S1 C4 90.65(15)
C12 S2 C13 91.46(8)
C17 S3 C14 91.99(10)
C2 C1 S1 112.2(2)
C2 C1 H1 123.9
S1 C1 H1 123.9
C1 C2 C3 114.2(3)
C1 C2 H2 122.9
C3 C2 H2 122.9
C4 C3 C2 110.9(3)
C4 C3 C5 124.6(2)
C2 C3 C5 124.5(2)
C3 C4 C6 127.68(19)
C3 C4 S1 112.03(15)
C6 C4 S1 120.29(14)
C3 C5 H5A 109.5
C3 C5 H5B 109.5
H5A C5 H5B 109.5
C3 C5 H5C 109.5
H5A C5 H5C 109.5
H5B C5 H5C 109.5
C13 C6 C7 112.53(15)
C13 C6 C4 123.73(16)
C7 C6 C4 123.74(15)
C8 C7 C12 118.74(17)
C8 C7 C6 129.17(17)
C12 C7 C6 112.08(15)
C9 C8 C7 119.6(2)
C9 C8 H8 120.2
C7 C8 H8 120.2
C8 C9 C10 120.9(2)
C8 C9 H9 119.5
C10 C9 H9 119.5
C11 C10 C9 121.1(2)
C11 C10 H10 119.5
C9 C10 H10 119.5
C10 C11 C12 118.2(2)
C10 C11 H11 120.9
C12 C11 H11 120.9
C11 C12 C7 121.48(18)
C11 C12 S2 127.22(16)
C7 C12 S2 111.30(13)
C6 C13 C14 128.62(16)
C6 C13 S2 112.63(13)
C14 C13 S2 118.52(12)
C15 C14 C13 129.83(17)
C15 C14 S3 111.30(14)
C13 C14 S3 118.68(13)
C14 C15 C16 111.05(18)
C14 C15 C18 124.73(19)
C16 C15 C18 124.21(19)
C17 C16 C15 114.45(18)
C17 C16 H16 122.8
C15 C16 H16 122.8
C16 C17 S3 111.21(16)
C16 C17 H17 124.4
S3 C17 H17 124.4
C15 C18 H18A 109.5
C15 C18 H18B 109.5
H18A C18 H18B 109.5
C15 C18 H18C 109.5
H18A C18 H18C 109.5
H18B C18 H18C 109.5

loop_
_geom_bond_atom_site_label_1
_geom_bond_atom_site_label_2
_geom_bond_distance
S1 C1 1.723(3)
S1 C4 1.740(2)
S2 C12 1.7401(19)
S2 C13 1.7479(18)
S3 C17 1.706(2)
S3 C14 1.7252(18)
C1 C2 1.335(4)
C1 H1 0.9300
C2 C3 1.425(3)
C2 H2 0.9300
C3 C4 1.371(3)
C3 C5 1.434(4)
C4 C6 1.476(2)
C5 H5A 0.9600
C5 H5B 0.9600
C5 H5C 0.9600
C6 C13 1.363(2)
C6 C7 1.446(2)
C7 C8 1.402(3)
C7 C12 1.407(3)
C8 C9 1.372(3)
C8 H8 0.9300
C9 C10 1.395(3)
C9 H9 0.9300
C10 C11 1.376(3)
C10 H10 0.9300
C11 C12 1.397(3)
C11 H11 0.9300
C13 C14 1.473(2)
C14 C15 1.371(2)
C15 C16 1.420(3)
C15 C18 1.499(3)
C16 C17 1.342(3)
C16 H16 0.9300
C17 H17 0.9300
C18 H18A 0.9600
C18 H18B 0.9600
C18 H18C 0.9600

loop_
_geom_torsion_atom_site_label_1
_geom_torsion_atom_site_label_2
_geom_torsion_atom_site_label_3
_geom_torsion_atom_site_label_4
_geom_torsion
C4 S1 C1 C2 0.5(2)
S1 C1 C2 C3 -0.2(3)
C1 C2 C3 C4 -0.3(3)
C1 C2 C3 C5 -177.7(2)
C2 C3 C4 C6 -179.40(19)
C5 C3 C4 C6 -1.9(3)
C2 C3 C4 S1 0.6(2)
C5 C3 C4 S1 178.11(19)
C1 S1 C4 C3 -0.65(17)
C1 S1 C4 C6 179.37(16)
C3 C4 C6 C13 -69.0(3)
S1 C4 C6 C13 111.02(18)
C3 C4 C6 C7 111.0(2)
S1 C4 C6 C7 -69.1(2)
C13 C6 C7 C8 178.31(18)
C4 C6 C7 C8 -1.6(3)
C13 C6 C7 C12 -0.2(2)
C4 C6 C7 C12 179.83(16)
C12 C7 C8 C9 -1.0(3)
C6 C7 C8 C9 -179.49(19)
C7 C8 C9 C10 -0.1(3)
C8 C9 C10 C11 1.0(4)
C9 C10 C11 C12 -0.7(3)
C10 C11 C12 C7 -0.4(3)
C10 C11 C12 S2 179.52(17)
C8 C7 C12 C11 1.3(3)
C6 C7 C12 C11 -179.97(17)
C8 C7 C12 S2 -178.66(14)
C6 C7 C12 S2 0.05(19)
C13 S2 C12 C11 -179.87(18)
C13 S2 C12 C7 0.10(14)
C7 C6 C13 C14 174.61(16)
C4 C6 C13 C14 -5.4(3)
C7 C6 C13 S2 0.31(19)
C4 C6 C13 S2 -179.75(14)
C12 S2 C13 C6 -0.24(14)
C12 S2 C13 C14 -175.17(14)
C6 C13 C14 C15 125.8(2)
S2 C13 C14 C15 -60.2(2)
C6 C13 C14 S3 -59.7(2)
S2 C13 C14 S3 114.28(13)
C17 S3 C14 C15 0.46(15)
C17 S3 C14 C13 -175.02(15)
C13 C14 C15 C16 174.57(17)
S3 C14 C15 C16 -0.3(2)
C13 C14 C15 C18 -5.6(3)
S3 C14 C15 C18 179.53(18)
C14 C15 C16 C17 -0.1(3)
C18 C15 C16 C17 -179.9(2)
C15 C16 C17 S3 0.5(2)
C14 S3 C17 C16 -0.53(18)
